data_4120854
loop_
_publ_author_name
'Qing-Long Xu'
'Hongyin Gao'
'Muhammed Yousufuddin'
'Daniel H. Ess'
'L\'aszl\'o K\"urti'

_publ_section_title
;
 Aerobic, Transition-Metal-Free, Direct, and Regiospecific
 Mono-\a-arylation of Ketones: Synthesis and Mechanism by DFT Calculations
;
_journal_name_full 'Journal of the American Chemical Society'
_journal_page_first 14048
_journal_page_last 14051
_journal_paper_doi 10.1021/ja4074563
_journal_volume 135
_journal_year 2013
_chemical_formula_sum 'C20 H15 N O3'
_chemical_formula_weight 317.33
_chemical_name_systematic
; 
 ? 
;
_space_group_IT_number 1
_symmetry_cell_setting triclinic
_symmetry_space_group_name_Hall 'P 1'
_symmetry_space_group_name_H-M 'P 1'
_atom_sites_solution_hydrogens geom
_atom_sites_solution_primary direct
_atom_sites_solution_secondary difmap
_audit_creation_method SHELXL-97
_cell_angle_alpha 97.229(3)
_cell_angle_beta 101.480(3)
_cell_angle_gamma 107.079(3)
_cell_formula_units_Z 2
_cell_length_a 7.1761(15)
_cell_length_b 10.402(2)
_cell_length_c 10.811(2)
_cell_measurement_reflns_used 5593
_cell_measurement_temperature 100(2)
_cell_measurement_theta_max 28.64
_cell_measurement_theta_min 2.57
_cell_volume 741.2(3)
_computing_cell_refinement 'Bruker SAINT'
_computing_data_collection 'Bruker APEX2'
_computing_data_reduction 'Bruker SAINT'
_computing_molecular_graphics 'Bruker SHELXTL'
_computing_publication_material 'Bruker SHELXTL'
_computing_structure_refinement 'SHELXL-97 (Sheldrick, 2008)'
_computing_structure_solution 'SHELXS-97 (Sheldrick, 2008)'
_diffrn_ambient_temperature 100(2)
_diffrn_measured_fraction_theta_full 0.981
_diffrn_measured_fraction_theta_max 0.971
_diffrn_measurement_device_type 'Bruker APEX-II CCD'
_diffrn_measurement_method '\f and \w scans'
_diffrn_radiation_monochromator graphite
_diffrn_radiation_source 'fine-focus sealed tube'
_diffrn_radiation_type MoK\a
_diffrn_radiation_wavelength 0.71073
_diffrn_reflns_av_R_equivalents 0.0217
_diffrn_reflns_av_sigmaI/netI 0.0483
_diffrn_reflns_limit_h_max 9
_diffrn_reflns_limit_h_min -9
_diffrn_reflns_limit_k_max 13
_diffrn_reflns_limit_k_min -14
_diffrn_reflns_limit_l_max 14
_diffrn_reflns_limit_l_min -14
_diffrn_reflns_number 7829
_diffrn_reflns_theta_full 25.00
_diffrn_reflns_theta_max 28.64
_diffrn_reflns_theta_min 1.96
_exptl_absorpt_coefficient_mu 0.096
_exptl_absorpt_correction_T_max 0.9891
_exptl_absorpt_correction_T_min 0.9658
_exptl_absorpt_correction_type numerical
_exptl_absorpt_process_details SADABS
_exptl_crystal_colour brown
_exptl_crystal_density_diffrn 1.422
_exptl_crystal_description prism
_exptl_crystal_F_000 332
_exptl_crystal_size_max 0.36
_exptl_crystal_size_mid 0.24
_exptl_crystal_size_min 0.11
_refine_diff_density_max 1.188
_refine_diff_density_min -0.469
_refine_diff_density_rms 0.192
_refine_ls_abs_structure_details 'Flack H D (1983), Acta Cryst. A39, 876-881'
_refine_ls_abs_structure_Flack 1.5(13)
_refine_ls_extinction_method none
_refine_ls_goodness_of_fit_ref 1.066
_refine_ls_hydrogen_treatment constr
_refine_ls_matrix_type full
_refine_ls_number_parameters 433
_refine_ls_number_reflns 6673
_refine_ls_number_restraints 3
_refine_ls_restrained_S_all 1.066
_refine_ls_R_factor_all 0.0785
_refine_ls_R_factor_gt 0.0732
_refine_ls_shift/su_max 0.000
_refine_ls_shift/su_mean 0.000
_refine_ls_structure_factor_coef Fsqd
_refine_ls_weighting_details 'calc w=1/[\s^2^(Fo^2^)+(0.1907P)^2^+0.0000P] where P=(Fo^2^+2Fc^2^)/3'
_refine_ls_weighting_scheme calc
_refine_ls_wR_factor_gt 0.2233
_refine_ls_wR_factor_ref 0.2307
_reflns_number_gt 6128
_reflns_number_total 6673
_reflns_threshold_expression >2sigma(I)
_cod_data_source_file ja4074563_si_002.cif
_cod_data_source_block laszlo11_0m_a
_cod_database_code 4120854

loop_
_symmetry_equiv_pos_as_xyz
'x, y, z'

loop_
_atom_site_label
_atom_site_type_symbol
_atom_site_fract_x
_atom_site_fract_y
_atom_site_fract_z
_atom_site_U_iso_or_equiv
_atom_site_adp_type
_atom_site_occupancy
_atom_site_symmetry_multiplicity
_atom_site_calc_flag
_atom_site_refinement_flags
O1 O 0.5474(4) 0.1362(3) 0.4216(3) 0.0227(5) Uani 1 1 d .
O2 O 0.0328(5) -0.2205(3) -0.2381(2) 0.0298(6) Uani 1 1 d .
O3 O 0.2018(5) -0.3408(3) -0.1505(3) 0.0313(6) Uani 1 1 d .
N1 N 0.1301(4) -0.2469(3) -0.1439(3) 0.0188(5) Uani 1 1 d .
C1 C 0.4077(5) 0.1789(3) 0.4257(3) 0.0162(6) Uani 1 1 d .
C2 C 0.4246(5) 0.2926(3) 0.5313(3) 0.0158(6) Uani 1 1 d .
C3 C 0.5955(5) 0.3376(3) 0.6354(3) 0.0184(6) Uani 1 1 d .
H3 H 0.6983 0.2970 0.6366 0.022 Uiso 1 1 calc R
C4 C 0.6153(5) 0.4407(4) 0.7365(3) 0.0212(7) Uani 1 1 d .
H4 H 0.7309 0.4707 0.8070 0.025 Uiso 1 1 calc R
C5 C 0.4637(5) 0.5006(3) 0.7341(3) 0.0196(6) Uani 1 1 d .
H5 H 0.4758 0.5707 0.8036 0.023 Uiso 1 1 calc R
C6 C 0.2964(5) 0.4583(3) 0.6308(3) 0.0184(6) Uani 1 1 d .
H6 H 0.1960 0.5011 0.6297 0.022 Uiso 1 1 calc R
C7 C 0.2721(5) 0.3533(3) 0.5275(3) 0.0152(6) Uani 1 1 d .
C8 C 0.0889(5) 0.3086(3) 0.4160(3) 0.0187(6) Uani 1 1 d .
H8A H 0.0498 0.3895 0.3983 0.022 Uiso 1 1 calc R
H8B H -0.0245 0.2436 0.4390 0.022 Uiso 1 1 calc R
C9 C 0.1286(5) 0.2397(3) 0.2950(3) 0.0186(6) Uani 1 1 d .
H9A H 0.2307 0.3075 0.2657 0.022 Uiso 1 1 calc R
H9B H 0.0031 0.2048 0.2253 0.022 Uiso 1 1 calc R
C10 C 0.2047(5) 0.1197(3) 0.3246(3) 0.0149(6) Uani 1 1 d .
H10 H 0.1079 0.0634 0.3676 0.018 Uiso 1 1 calc R
C11 C 0.2061(4) 0.0231(3) 0.2076(3) 0.0145(6) Uani 1 1 d .
C12 C 0.2135(5) 0.0682(4) 0.0943(3) 0.0192(6) Uani 1 1 d .
H12 H 0.2366 0.1627 0.0932 0.023 Uiso 1 1 calc R
C13 C 0.1875(5) -0.0233(3) -0.0210(3) 0.0179(6) Uani 1 1 d .
H13 H 0.1850 0.0083 -0.0998 0.021 Uiso 1 1 calc R
C14 C 0.1660(5) -0.1579(3) -0.0176(3) 0.0164(6) Uani 1 1 d .
C15 C 0.1729(4) -0.2116(3) 0.0977(3) 0.0151(6) Uani 1 1 d .
C16 C 0.1556(5) -0.3497(3) 0.1060(3) 0.0186(6) Uani 1 1 d .
H16 H 0.1450 -0.4126 0.0311 0.022 Uiso 1 1 calc R
C17 C 0.1540(5) -0.3934(3) 0.2200(3) 0.0189(6) Uani 1 1 d .
H17 H 0.1445 -0.4859 0.2236 0.023 Uiso 1 1 calc R
C18 C 0.1665(5) -0.3027(3) 0.3329(3) 0.0180(6) Uani 1 1 d .
H18 H 0.1631 -0.3344 0.4113 0.022 Uiso 1 1 calc R
C19 C 0.1834(4) -0.1680(3) 0.3282(3) 0.0159(6) Uani 1 1 d .
H19 H 0.1915 -0.1076 0.4042 0.019 Uiso 1 1 calc R
C20 C 0.1892(4) -0.1176(3) 0.2131(3) 0.0148(6) Uani 1 1 d .
O4 O 1.0288(4) 0.9932(3) 0.5574(2) 0.0206(5) Uani 1 1 d .
O5 O 0.7253(4) 0.3361(3) 0.1957(3) 0.0261(6) Uani 1 1 d .
O6 O 0.5454(4) 0.3986(3) 0.0439(3) 0.0278(6) Uani 1 1 d .
N2 N 0.6470(4) 0.4180(3) 0.1560(3) 0.0193(6) Uani 1 1 d .
C21 C 0.8775(5) 0.9841(3) 0.5973(3) 0.0155(6) Uani 1 1 d .
C22 C 0.8860(5) 1.0817(3) 0.7142(3) 0.0160(6) Uani 1 1 d .
C23 C 1.0615(5) 1.1950(3) 0.7663(3) 0.0183(6) Uani 1 1 d .
H23 H 1.1726 1.2066 0.7285 0.022 Uiso 1 1 calc R
C24 C 1.0744(5) 1.2908(4) 0.8732(3) 0.0208(7) Uani 1 1 d .
H24 H 1.1923 1.3683 0.9076 0.025 Uiso 1 1 calc R
C25 C 0.9095(5) 1.2706(4) 0.9289(3) 0.0205(6) Uani 1 1 d .
H25 H 0.9167 1.3344 1.0023 0.025 Uiso 1 1 calc R
C26 C 0.7358(5) 1.1581(3) 0.8777(3) 0.0176(6) Uani 1 1 d .
H26 H 0.6262 1.1458 0.9170 0.021 Uiso 1 1 calc R
C27 C 0.7197(5) 1.0626(3) 0.7694(3) 0.0159(6) Uani 1 1 d .
C28 C 0.5280(5) 0.9426(3) 0.7129(3) 0.0181(6) Uani 1 1 d .
H28A H 0.4296 0.9726 0.6560 0.022 Uiso 1 1 calc R
H28B H 0.4688 0.9104 0.7833 0.022 Uiso 1 1 calc R
C29 C 0.5688(5) 0.8242(3) 0.6357(3) 0.0166(6) Uani 1 1 d .
H29A H 0.4404 0.7493 0.5952 0.020 Uiso 1 1 calc R
H29B H 0.6562 0.7875 0.6941 0.020 Uiso 1 1 calc R
C30 C 0.6723(5) 0.8751(3) 0.5311(3) 0.0147(6) Uani 1 1 d .
H30 H 0.5886 0.9235 0.4835 0.018 Uiso 1 1 calc R
C31 C 0.6849(5) 0.7633(3) 0.4313(3) 0.0157(6) Uani 1 1 d .
C32 C 0.6925(5) 0.6402(4) 0.4645(3) 0.0179(6) Uani 1 1 d .
H32 H 0.7026 0.6303 0.5515 0.021 Uiso 1 1 calc R
C33 C 0.6855(4) 0.5297(3) 0.3721(3) 0.0160(6) Uani 1 1 d .
H33 H 0.6907 0.4460 0.3965 0.019 Uiso 1 1 calc R
C34 C 0.6710(4) 0.5439(3) 0.2466(3) 0.0171(6) Uani 1 1 d .
C35 C 0.6717(4) 0.6681(3) 0.2046(3) 0.0147(6) Uani 1 1 d .
C36 C 0.6746(5) 0.6904(4) 0.0776(3) 0.0186(6) Uani 1 1 d .
H36 H 0.6717 0.6178 0.0137 0.022 Uiso 1 1 calc R
C37 C 0.6814(5) 0.8149(4) 0.0461(3) 0.0194(6) Uani 1 1 d .
H37 H 0.6828 0.8276 -0.0392 0.023 Uiso 1 1 calc R
C38 C 0.6863(5) 0.9249(4) 0.1398(3) 0.0186(6) Uani 1 1 d .
H38 H 0.6898 1.0107 0.1170 0.022 Uiso 1 1 calc R
C39 C 0.6862(5) 0.9076(3) 0.2630(3) 0.0166(6) Uani 1 1 d .
H39 H 0.6891 0.9821 0.3249 0.020 Uiso 1 1 calc R
C40 C 0.6817(4) 0.7804(3) 0.3011(3) 0.0143(6) Uani 1 1 d .

loop_
_atom_site_aniso_label
_atom_site_aniso_U_11
_atom_site_aniso_U_22
_atom_site_aniso_U_33
_atom_site_aniso_U_23
_atom_site_aniso_U_13
_atom_site_aniso_U_12
O1 0.0178(11) 0.0243(12) 0.0252(12) -0.0045(10) 0.0026(9) 0.0113(10)
O2 0.0361(15) 0.0347(14) 0.0165(11) -0.0037(11) 0.0002(10) 0.0165(12)
O3 0.0413(16) 0.0342(15) 0.0248(13) -0.0030(12) 0.0100(12) 0.0241(13)
N1 0.0166(12) 0.0200(13) 0.0171(12) -0.0047(11) 0.0045(10) 0.0054(10)
C1 0.0200(15) 0.0164(13) 0.0156(13) 0.0032(12) 0.0069(11) 0.0091(12)
C2 0.0198(14) 0.0151(13) 0.0153(13) 0.0017(11) 0.0082(11) 0.0079(12)
C3 0.0184(15) 0.0177(14) 0.0190(15) 0.0028(12) 0.0030(12) 0.0070(12)
C4 0.0256(17) 0.0201(15) 0.0169(14) 0.0013(13) 0.0024(12) 0.0088(13)
C5 0.0280(17) 0.0161(14) 0.0155(14) 0.0008(12) 0.0066(13) 0.0087(13)
C6 0.0216(16) 0.0166(14) 0.0192(14) 0.0003(12) 0.0097(12) 0.0080(12)
C7 0.0191(15) 0.0131(13) 0.0163(14) 0.0022(11) 0.0078(11) 0.0078(11)
C8 0.0176(15) 0.0168(14) 0.0200(15) -0.0039(12) 0.0030(12) 0.0074(12)
C9 0.0211(15) 0.0191(14) 0.0164(14) -0.0019(12) 0.0032(11) 0.0108(12)
C10 0.0169(14) 0.0137(13) 0.0150(13) 0.0002(11) 0.0057(11) 0.0061(11)
C11 0.0114(13) 0.0145(13) 0.0174(14) -0.0006(11) 0.0044(11) 0.0048(11)
C12 0.0193(15) 0.0172(14) 0.0216(15) 0.0021(13) 0.0072(12) 0.0059(12)
C13 0.0192(15) 0.0202(15) 0.0154(14) 0.0011(12) 0.0078(12) 0.0071(12)
C14 0.0132(13) 0.0222(16) 0.0134(13) -0.0040(12) 0.0041(10) 0.0077(12)
C15 0.0067(12) 0.0181(14) 0.0200(14) 0.0019(12) 0.0037(10) 0.0040(11)
C16 0.0148(14) 0.0162(14) 0.0239(15) -0.0011(12) 0.0050(12) 0.0056(12)
C17 0.0146(14) 0.0156(14) 0.0271(17) 0.0033(13) 0.0040(12) 0.0070(11)
C18 0.0157(14) 0.0192(15) 0.0201(15) 0.0039(13) 0.0053(11) 0.0064(12)
C19 0.0112(13) 0.0166(14) 0.0185(14) -0.0008(12) 0.0038(11) 0.0039(11)
C20 0.0085(13) 0.0160(14) 0.0186(14) -0.0008(12) 0.0025(10) 0.0042(11)
O4 0.0180(11) 0.0222(11) 0.0225(11) -0.0031(9) 0.0115(9) 0.0064(9)
O5 0.0292(13) 0.0226(12) 0.0268(13) -0.0021(10) 0.0054(10) 0.0130(10)
O6 0.0267(14) 0.0272(13) 0.0211(12) -0.0112(10) -0.0043(10) 0.0096(11)
N2 0.0164(13) 0.0190(13) 0.0200(13) -0.0030(11) 0.0044(10) 0.0050(10)
C21 0.0185(14) 0.0150(13) 0.0143(13) 0.0023(11) 0.0067(11) 0.0058(12)
C22 0.0205(15) 0.0167(14) 0.0133(13) 0.0024(11) 0.0060(11) 0.0089(12)
C23 0.0181(15) 0.0193(15) 0.0207(15) 0.0042(13) 0.0091(12) 0.0078(12)
C24 0.0193(16) 0.0210(15) 0.0208(15) 0.0016(13) 0.0040(12) 0.0066(13)
C25 0.0262(17) 0.0198(15) 0.0150(14) -0.0019(12) 0.0051(12) 0.0088(13)
C26 0.0194(15) 0.0205(15) 0.0153(13) 0.0019(12) 0.0077(11) 0.0083(12)
C27 0.0164(15) 0.0165(14) 0.0149(13) -0.0002(11) 0.0047(11) 0.0065(12)
C28 0.0149(14) 0.0206(15) 0.0189(14) -0.0008(12) 0.0065(11) 0.0062(12)
C29 0.0134(14) 0.0187(14) 0.0163(14) -0.0010(12) 0.0071(11) 0.0025(11)
C30 0.0139(13) 0.0167(13) 0.0135(13) 0.0001(11) 0.0044(10) 0.0053(11)
C31 0.0135(13) 0.0165(14) 0.0146(14) -0.0033(12) 0.0044(11) 0.0033(11)
C32 0.0152(14) 0.0230(15) 0.0145(13) 0.0003(12) 0.0052(11) 0.0051(12)
C33 0.0098(13) 0.0165(14) 0.0205(15) -0.0017(12) 0.0056(11) 0.0033(11)
C34 0.0082(13) 0.0199(15) 0.0209(14) -0.0023(12) 0.0028(11) 0.0045(11)
C35 0.0027(12) 0.0209(14) 0.0175(14) -0.0031(12) 0.0019(10) 0.0028(11)
C36 0.0098(13) 0.0268(16) 0.0176(14) -0.0045(13) 0.0045(11) 0.0064(12)
C37 0.0107(14) 0.0321(18) 0.0146(13) 0.0021(13) 0.0022(11) 0.0075(13)
C38 0.0122(14) 0.0233(15) 0.0223(15) 0.0060(13) 0.0057(11) 0.0075(12)
C39 0.0097(13) 0.0180(14) 0.0182(14) -0.0016(12) 0.0010(11) 0.0026(11)
C40 0.0070(12) 0.0204(15) 0.0151(13) -0.0001(12) 0.0031(10) 0.0053(11)

loop_
_atom_type_symbol
_atom_type_description
_atom_type_scat_dispersion_real
_atom_type_scat_dispersion_imag
_atom_type_scat_source
C C 0.0033 0.0016 'International Tables Vol C Tables 4.2.6.8 and 6.1.1.4'
H H 0.0000 0.0000 'International Tables Vol C Tables 4.2.6.8 and 6.1.1.4'
N N 0.0061 0.0033 'International Tables Vol C Tables 4.2.6.8 and 6.1.1.4'
O O 0.0106 0.0060 'International Tables Vol C Tables 4.2.6.8 and 6.1.1.4'

loop_
_geom_angle_atom_site_label_1
_geom_angle_atom_site_label_2
_geom_angle_atom_site_label_3
_geom_angle
O2 N1 O3 123.1(3)
O2 N1 C14 117.4(3)
O3 N1 C14 119.5(3)
O1 C1 C2 121.2(3)
O1 C1 C10 122.6(3)
C2 C1 C10 116.2(3)
C3 C2 C7 120.4(3)
C3 C2 C1 118.6(3)
C7 C2 C1 121.1(3)
C4 C3 C2 120.4(3)
C4 C3 H3 119.8
C2 C3 H3 119.8
C3 C4 C5 119.5(3)
C3 C4 H4 120.2
C5 C4 H4 120.2
C6 C5 C4 120.3(3)
C6 C5 H5 119.8
C4 C5 H5 119.8
C5 C6 C7 121.2(3)
C5 C6 H6 119.4
C7 C6 H6 119.4
C6 C7 C2 118.1(3)
C6 C7 C8 120.4(3)
C2 C7 C8 121.5(3)
C7 C8 C9 111.3(3)
C7 C8 H8A 109.4
C9 C8 H8A 109.4
C7 C8 H8B 109.4
C9 C8 H8B 109.4
H8A C8 H8B 108.0
C8 C9 C10 109.8(3)
C8 C9 H9A 109.7
C10 C9 H9A 109.7
C8 C9 H9B 109.7
C10 C9 H9B 109.7
H9A C9 H9B 108.2
C11 C10 C1 114.2(3)
C11 C10 C9 115.2(3)
C1 C10 C9 108.3(3)
C11 C10 H10 106.1
C1 C10 H10 106.1
C9 C10 H10 106.1
C12 C11 C20 119.9(3)
C12 C11 C10 119.6(3)
C20 C11 C10 120.4(3)
C11 C12 C13 121.3(3)
C11 C12 H12 119.4
C13 C12 H12 119.4
C14 C13 C12 119.2(3)
C14 C13 H13 120.4
C12 C13 H13 120.4
C13 C14 C15 123.4(3)
C13 C14 N1 115.2(3)
C15 C14 N1 121.4(3)
C16 C15 C14 125.2(3)
C16 C15 C20 118.4(3)
C14 C15 C20 116.2(3)
C17 C16 C15 121.0(3)
C17 C16 H16 119.5
C15 C16 H16 119.5
C16 C17 C18 120.8(3)
C16 C17 H17 119.6
C18 C17 H17 119.6
C19 C18 C17 119.6(3)
C19 C18 H18 120.2
C17 C18 H18 120.2
C18 C19 C20 121.6(3)
C18 C19 H19 119.2
C20 C19 H19 119.2
C19 C20 C11 121.8(3)
C19 C20 C15 118.5(3)
C11 C20 C15 119.7(3)
O5 N2 O6 122.9(3)
O5 N2 C34 118.4(3)
O6 N2 C34 118.7(3)
O4 C21 C22 120.6(3)
O4 C21 C30 122.7(3)
C22 C21 C30 116.7(3)
C23 C22 C27 120.4(3)
C23 C22 C21 118.6(3)
C27 C22 C21 120.9(3)
C24 C23 C22 120.6(3)
C24 C23 H23 119.7
C22 C23 H23 119.7
C23 C24 C25 118.8(3)
C23 C24 H24 120.6
C25 C24 H24 120.6
C26 C25 C24 120.6(3)
C26 C25 H25 119.7
C24 C25 H25 119.7
C25 C26 C27 121.1(3)
C25 C26 H26 119.4
C27 C26 H26 119.4
C26 C27 C22 118.3(3)
C26 C27 C28 120.5(3)
C22 C27 C28 121.1(3)
C27 C28 C29 111.1(2)
C27 C28 H28A 109.4
C29 C28 H28A 109.4
C27 C28 H28B 109.4
C29 C28 H28B 109.4
H28A C28 H28B 108.0
C28 C29 C30 109.9(3)
C28 C29 H29A 109.7
C30 C29 H29A 109.7
C28 C29 H29B 109.7
C30 C29 H29B 109.7
H29A C29 H29B 108.2
C31 C30 C21 113.2(2)
C31 C30 C29 115.3(3)
C21 C30 C29 108.4(2)
C31 C30 H30 106.4
C21 C30 H30 106.4
C29 C30 H30 106.4
C32 C31 C40 119.0(3)
C32 C31 C30 119.6(3)
C40 C31 C30 121.3(3)
C31 C32 C33 121.4(3)
C31 C32 H32 119.3
C33 C32 H32 119.3
C34 C33 C32 119.4(3)
C34 C33 H33 120.3
C32 C33 H33 120.3
C33 C34 C35 123.2(3)
C33 C34 N2 114.9(3)
C35 C34 N2 121.9(3)
C34 C35 C36 124.8(3)
C34 C35 C40 116.4(3)
C36 C35 C40 118.7(3)
C37 C36 C35 121.1(3)
C37 C36 H36 119.5
C35 C36 H36 119.5
C36 C37 C38 120.5(3)
C36 C37 H37 119.8
C38 C37 H37 119.8
C39 C38 C37 120.0(3)
C39 C38 H38 120.0
C37 C38 H38 120.0
C38 C39 C40 121.7(3)
C38 C39 H39 119.2
C40 C39 H39 119.2
C39 C40 C31 121.5(3)
C39 C40 C35 118.0(3)
C31 C40 C35 120.5(3)

loop_
_geom_bond_atom_site_label_1
_geom_bond_atom_site_label_2
_geom_bond_distance
O1 C1 1.216(4)
O2 N1 1.225(4)
O3 N1 1.231(4)
N1 C14 1.480(4)
C1 C2 1.496(4)
C1 C10 1.538(4)
C2 C3 1.404(4)
C2 C7 1.412(4)
C3 C4 1.385(5)
C3 H3 0.9500
C4 C5 1.401(5)
C4 H4 0.9500
C5 C6 1.383(5)
C5 H5 0.9500
C6 C7 1.405(4)
C6 H6 0.9500
C7 C8 1.506(4)
C8 C9 1.529(5)
C8 H8A 0.9900
C8 H8B 0.9900
C9 C10 1.546(4)
C9 H9A 0.9900
C9 H9B 0.9900
C10 C11 1.517(4)
C10 H10 1.0000
C11 C12 1.371(4)
C11 C20 1.442(4)
C12 C13 1.413(5)
C12 H12 0.9500
C13 C14 1.369(5)
C13 H13 0.9500
C14 C15 1.426(4)
C15 C16 1.421(4)
C15 C20 1.446(4)
C16 C17 1.367(5)
C16 H16 0.9500
C17 C18 1.416(5)
C17 H17 0.9500
C18 C19 1.378(4)
C18 H18 0.9500
C19 C20 1.414(5)
C19 H19 0.9500
O4 C21 1.229(4)
O5 N2 1.226(4)
O6 N2 1.242(4)
N2 C34 1.476(4)
C21 C22 1.497(4)
C21 C30 1.537(4)
C22 C23 1.404(5)
C22 C27 1.412(4)
C23 C24 1.397(5)
C23 H23 0.9500
C24 C25 1.406(5)
C24 H24 0.9500
C25 C26 1.391(5)
C25 H25 0.9500
C26 C27 1.399(4)
C26 H26 0.9500
C27 C28 1.513(4)
C28 C29 1.533(4)
C28 H28A 0.9900
C28 H28B 0.9900
C29 C30 1.537(4)
C29 H29A 0.9900
C29 H29B 0.9900
C30 C31 1.520(4)
C30 H30 1.0000
C31 C32 1.386(5)
C31 C40 1.437(4)
C32 C33 1.407(4)
C32 H32 0.9500
C33 C34 1.370(4)
C33 H33 0.9500
C34 C35 1.422(5)
C35 C36 1.423(4)
C35 C40 1.440(4)
C36 C37 1.370(5)
C36 H36 0.9500
C37 C38 1.417(5)
C37 H37 0.9500
C38 C39 1.366(5)
C38 H38 0.9500
C39 C40 1.427(4)
C39 H39 0.9500
